data_7704119
loop_
_publ_author_name
'Lambic, Nikola S.'
'Sommer, Roger D.'
'Ison, Elon A.'

_publ_section_title
;
 Synthesis and reactivity of nitridorhenium complexes incorporating the
 mercaptoethylsulfide (SSS) ligand.
;
_journal_issue 18
_journal_name_full 'Dalton transactions (Cambridge, England : 2003)'
_journal_page_first 6127
_journal_page_last 6134
_journal_paper_doi 10.1039/d0dt00631a
_journal_volume 49
_journal_year 2020
_chemical_formula_moiety 'C9 H17 N2 Re S3, 0.5(C6 H6)'
_chemical_formula_sum 'C12 H20 N2 Re S3'
_chemical_formula_weight 474.68
_space_group_crystal_system monoclinic
_space_group_IT_number 14
_space_group_name_Hall '-P 2ybc'
_space_group_name_H-M_alt 'P 1 21/c 1'
_atom_sites_solution_hydrogens geom
_atom_sites_solution_primary dual
_atom_sites_solution_secondary difmap
_audit_update_record
;
2020-04-16 deposited with the CCDC.	2020-04-17 downloaded from the CCDC.
;
_cell_angle_alpha 90
_cell_angle_beta 96.823(8)
_cell_angle_gamma 90
_cell_formula_units_Z 4
_cell_length_a 11.511(4)
_cell_length_b 8.675(3)
_cell_length_c 16.414(6)
_cell_measurement_reflns_used 7885
_cell_measurement_temperature 446.(2)
_cell_measurement_theta_max 30.5478
_cell_measurement_theta_min 2.5101
_cell_volume 1627.5(10)
_computing_cell_refinement 'SAINT V8.37A (Bruker AXS Inc., 2015)'
_computing_data_collection 'Bruker Instrument Service v2013.12.0.0'
_computing_data_reduction 'SAINT V8.37A (Bruker AXS Inc., 2015)'
_computing_molecular_graphics 'shelXle (C.B. Huebschle, rev 958)'
_computing_structure_refinement 'SHELXL-2018/3 (Sheldrick, 2018)'
_computing_structure_solution 'SHELXT 2014/5 (Sheldrick, 2014)'
_diffrn_ambient_temperature 446.(2)
_diffrn_detector_area_resol_mean 8.3333
_diffrn_measured_fraction_theta_full 0.999
_diffrn_measured_fraction_theta_max 0.999
_diffrn_measurement_device_type 'Bruker-Nonius X8 Kappa APEX II'
_diffrn_measurement_method 'phi and omega scans'
_diffrn_radiation_monochromator graphite
_diffrn_radiation_type MoK\a
_diffrn_radiation_wavelength 0.71073
_diffrn_reflns_av_R_equivalents 0.0735
_diffrn_reflns_av_unetI/netI 0.0534
_diffrn_reflns_limit_h_max 14
_diffrn_reflns_limit_h_min -15
_diffrn_reflns_limit_k_max 11
_diffrn_reflns_limit_k_min -11
_diffrn_reflns_limit_l_max 22
_diffrn_reflns_limit_l_min -17
_diffrn_reflns_number 16883
_diffrn_reflns_theta_full 29.12
_diffrn_reflns_theta_max 29.12
_diffrn_reflns_theta_min 1.78
_diffrn_source 'fine-focus sealed tube'
_exptl_absorpt_coefficient_mu 7.837
_exptl_absorpt_correction_T_max 0.51
_exptl_absorpt_correction_T_min 0.34
_exptl_absorpt_correction_type multi-scan
_exptl_absorpt_process_details
;
SADABS-2016/2 - Bruker AXS area detector scaling and absorption correction
;
_exptl_crystal_colour yellow
_exptl_crystal_density_diffrn 1.937
_exptl_crystal_density_method 'not measured'
_exptl_crystal_description plate
_exptl_crystal_F_000 916
_exptl_crystal_size_max 0.190
_exptl_crystal_size_mid 0.120
_exptl_crystal_size_min 0.100
_refine_diff_density_max 4.033
_refine_diff_density_min -2.214
_refine_ls_extinction_method none
_refine_ls_goodness_of_fit_ref 0.994
_refine_ls_hydrogen_treatment constr
_refine_ls_matrix_type full
_refine_ls_number_parameters 166
_refine_ls_number_reflns 4381
_refine_ls_number_restraints 0
_refine_ls_restrained_S_all 0.994
_refine_ls_R_factor_all 0.0425
_refine_ls_R_factor_gt 0.0357
_refine_ls_shift/su_max 0.001
_refine_ls_shift/su_mean 0.000
_refine_ls_structure_factor_coef Fsqd
_refine_ls_weighting_details 'w=1/[\s^2^(Fo^2^)+(0.0504P)^2^] where P=(Fo^2^+2Fc^2^)/3'
_refine_ls_weighting_scheme calc
_refine_ls_wR_factor_gt 0.0830
_refine_ls_wR_factor_ref 0.0858
_reflns_number_gt 3709
_reflns_number_total 4381
_reflns_threshold_expression 'I > 2\s(I)'
_cod_data_source_file d0dt00631a2.cif
_cod_data_source_block nsl08
_cod_depositor_comments
;
The following automatic conversions were performed:

data item '_exptl_absorpt_correction_type' value 'Multi-Scan' was
changed to 'multi-scan' in accordance with the
/home/data/users/saulius/crontab/automatic-downloads/rss-feeds/RSC/lib/dictionaries/cif_core.dic
dictionary named 'cif_core.dic' version 2.4.2 last updated on
2011-04-26.

Automatic conversion script
Id: cif_fix_values 7556 2019-12-06 15:28:31Z antanas 

 Adding full bibliography for 7704118--7704120.cif.
;
_cod_database_code 7704119

loop_
_space_group_symop_operation_xyz
'x, y, z'
'-x, y+1/2, -z+1/2'
'-x, -y, -z'
'x, -y-1/2, z-1/2'

loop_
_atom_site_type_symbol
_atom_site_label
_atom_site_fract_x
_atom_site_fract_y
_atom_site_fract_z
_atom_site_U_iso_or_equiv
_atom_site_adp_type
_atom_site_calc_flag
_atom_site_refinement_flags_adp
_atom_site_refinement_flags_occupancy
_atom_site_refinement_flags_posn
_atom_site_occupancy
_atom_site_disorder_assembly
_atom_site_disorder_group
Re Re1 0.65855(2) 0.57420(2) 0.71564(2) 0.01400(7) Uani d . . . 1 . .
S S1 0.47481(10) 0.48692(12) 0.75245(6) 0.0153(2) Uani d . . . 1 . .
S S2 0.69458(10) 0.65660(12) 0.85329(7) 0.0183(2) Uani d . . . 1 . .
S S3 0.54913(11) 0.66155(13) 0.59408(7) 0.0192(2) Uani d . . . 1 . .
N N1 0.7275(4) 0.4099(4) 0.7007(3) 0.0190(8) Uani d . . . 1 . .
N N8 0.8492(4) 0.8185(5) 0.6713(3) 0.0242(9) Uani d . . . 1 . .
C C1 0.7844(4) 0.7277(5) 0.6884(3) 0.0208(9) Uani d . . . 1 . .
C C2 0.9288(5) 0.9348(5) 0.6430(3) 0.0227(10) Uani d . . . 1 . .
C C3 1.0458(5) 0.8582(7) 0.6355(3) 0.0305(12) Uani d . . . 1 . .
H H3A 1.097496 0.931262 0.614655 0.046 Uiso calc U . R 1 . .
H H3B 1.034259 0.772194 0.598621 0.046 Uiso calc U . R 1 . .
H H3C 1.079507 0.82276 0.688498 0.046 Uiso calc U . R 1 . .
C C4 0.9413(6) 1.0641(6) 0.7072(3) 0.0316(13) Uani d . . . 1 . .
H H4A 0.99328 1.141815 0.691009 0.047 Uiso calc U . R 1 . .
H H4B 0.972404 1.022465 0.759497 0.047 Uiso calc U . R 1 . .
H H4C 0.865966 1.108968 0.711404 0.047 Uiso calc U . R 1 . .
C C5 0.8695(5) 0.9969(7) 0.5605(3) 0.0299(12) Uani d . . . 1 . .
H H5A 0.920645 1.069084 0.53841 0.045 Uiso calc U . R 1 . .
H H5B 0.797687 1.04753 0.568924 0.045 Uiso calc U . R 1 . .
H H5C 0.853126 0.912903 0.522855 0.045 Uiso calc U . R 1 . .
C C6 0.3635(4) 0.5826(5) 0.6808(3) 0.0201(10) Uani d . . . 1 . .
H H6A 0.288888 0.530608 0.680783 0.024 Uiso calc U . R 1 . .
H H6B 0.354221 0.68875 0.697448 0.024 Uiso calc U . R 1 . .
C C7 0.4017(5) 0.5777(5) 0.5955(3) 0.0212(10) Uani d . . . 1 . .
H H7A 0.346022 0.63443 0.557841 0.025 Uiso calc U . R 1 . .
H H7B 0.402142 0.471579 0.576817 0.025 Uiso calc U . R 1 . .
C C8 0.4592(5) 0.5778(5) 0.8518(3) 0.0201(10) Uani d . . . 1 . .
H H8A 0.435225 0.684419 0.843727 0.024 Uiso calc U . R 1 . .
H H8B 0.400152 0.524181 0.878547 0.024 Uiso calc U . R 1 . .
C C9 0.5770(5) 0.5692(5) 0.9046(3) 0.0195(10) Uani d . . . 1 . .
H H9A 0.596074 0.462171 0.916931 0.023 Uiso calc U . R 1 . .
H H9B 0.571752 0.622162 0.956099 0.023 Uiso calc U . R 1 . .
C C1S 0.9493(5) 0.5971(6) 0.4399(3) 0.0267(11) Uani d . . . 1 . .
H H1S 0.915012 0.662227 0.398832 0.032 Uiso calc U . R 1 . .
C C2S 0.8838(5) 0.5451(6) 0.4989(4) 0.0272(11) Uani d . . . 1 . .
H H2S 0.806341 0.576232 0.498109 0.033 Uiso calc U . R 1 . .
C C3S 0.9335(5) 0.4458(6) 0.5599(3) 0.0284(11) Uani d . . . 1 . .
H H3S 0.889604 0.40865 0.599712 0.034 Uiso calc U . R 1 . .

loop_
_atom_site_aniso_label
_atom_site_aniso_U_11
_atom_site_aniso_U_22
_atom_site_aniso_U_33
_atom_site_aniso_U_12
_atom_site_aniso_U_13
_atom_site_aniso_U_23
Re1 0.01774(11) 0.01103(10) 0.01327(10) -0.00237(6) 0.00205(7) 0.00036(6)
S1 0.0204(6) 0.0123(5) 0.0134(5) -0.0022(4) 0.0020(4) -0.0012(4)
S2 0.0239(6) 0.0142(5) 0.0155(5) -0.0026(4) -0.0031(4) -0.0003(4)
S3 0.0290(7) 0.0158(5) 0.0124(5) -0.0032(4) 0.0015(4) 0.0010(4)
N1 0.015(2) 0.019(2) 0.024(2) 0.0016(14) 0.0122(16) -0.0004(14)
N8 0.029(2) 0.021(2) 0.022(2) -0.0059(17) 0.0038(17) 0.0006(15)
C1 0.022(2) 0.021(2) 0.020(2) 0.0011(19) 0.0013(18) 0.0038(17)
C2 0.026(3) 0.020(2) 0.023(2) -0.0112(19) 0.007(2) -0.0019(17)
C3 0.028(3) 0.032(3) 0.031(3) -0.009(2) 0.000(2) 0.009(2)
C4 0.044(4) 0.030(3) 0.021(3) -0.020(2) 0.005(2) -0.0058(19)
C5 0.033(3) 0.032(3) 0.024(3) -0.006(2) 0.001(2) 0.005(2)
C6 0.018(2) 0.019(2) 0.022(2) -0.0024(17) -0.0031(18) -0.0018(16)
C7 0.024(3) 0.022(2) 0.016(2) -0.0034(18) -0.0045(18) -0.0014(16)
C8 0.026(3) 0.017(2) 0.017(2) -0.0016(17) 0.0041(19) -0.0038(16)
C9 0.030(3) 0.016(2) 0.012(2) -0.0008(18) 0.0001(18) 0.0014(15)
C1S 0.032(3) 0.023(3) 0.023(2) 0.000(2) -0.003(2) -0.0003(19)
C2S 0.017(3) 0.026(3) 0.039(3) -0.0026(19) 0.000(2) -0.009(2)
C3S 0.034(3) 0.024(3) 0.029(3) -0.005(2) 0.009(2) -0.003(2)

loop_
_atom_type_symbol
_atom_type_description
_atom_type_scat_dispersion_real
_atom_type_scat_dispersion_imag
_atom_type_scat_source
C C 0.0033 0.0016 'International Tables Vol C Tables 4.2.6.8 and 6.1.1.4'
H H 0.0000 0.0000 'International Tables Vol C Tables 4.2.6.8 and 6.1.1.4'
N N 0.0061 0.0033 'International Tables Vol C Tables 4.2.6.8 and 6.1.1.4'
S S 0.1246 0.1234 'International Tables Vol C Tables 4.2.6.8 and 6.1.1.4'
Re Re -1.0185 7.2310 'International Tables Vol C Tables 4.2.6.8 and 6.1.1.4'

loop_
_geom_angle_atom_site_label_1
_geom_angle_atom_site_label_2
_geom_angle_atom_site_label_3
_geom_angle_site_symmetry_1
_geom_angle_site_symmetry_3
_geom_angle
_geom_angle_publ_flag
N1 Re1 C1 . . 99.34(19) ?
N1 Re1 S3 . . 111.55(15) ?
C1 Re1 S3 . . 85.83(13) ?
N1 Re1 S2 . . 111.60(15) ?
C1 Re1 S2 . . 87.91(13) ?
S3 Re1 S2 . . 136.85(4) ?
N1 Re1 S1 . . 102.57(14) ?
C1 Re1 S1 . . 158.06(14) ?
S3 Re1 S1 . . 85.17(4) ?
S2 Re1 S1 . . 85.07(4) ?
C6 S1 C8 . . 103.9(2) ?
C6 S1 Re1 . . 105.46(17) ?
C8 S1 Re1 . . 105.73(17) ?
C9 S2 Re1 . . 104.98(15) ?
C7 S3 Re1 . . 105.20(15) ?
C1 N8 C2 . . 175.9(5) ?
N8 C1 Re1 . . 176.0(4) ?
N8 C2 C3 . . 108.4(4) ?
N8 C2 C4 . . 107.2(4) ?
C3 C2 C4 . . 111.3(5) ?
N8 C2 C5 . . 106.8(4) ?
C3 C2 C5 . . 112.7(4) ?
C4 C2 C5 . . 110.1(4) ?
C2 C3 H3A . . 109.5 ?
C2 C3 H3B . . 109.5 ?
H3A C3 H3B . . 109.5 ?
C2 C3 H3C . . 109.5 ?
H3A C3 H3C . . 109.5 ?
H3B C3 H3C . . 109.5 ?
C2 C4 H4A . . 109.5 ?
C2 C4 H4B . . 109.5 ?
H4A C4 H4B . . 109.5 ?
C2 C4 H4C . . 109.5 ?
H4A C4 H4C . . 109.5 ?
H4B C4 H4C . . 109.5 ?
C2 C5 H5A . . 109.5 ?
C2 C5 H5B . . 109.5 ?
H5A C5 H5B . . 109.5 ?
C2 C5 H5C . . 109.5 ?
H5A C5 H5C . . 109.5 ?
H5B C5 H5C . . 109.5 ?
C7 C6 S1 . . 108.8(4) ?
C7 C6 H6A . . 109.9 ?
S1 C6 H6A . . 109.9 ?
C7 C6 H6B . . 109.9 ?
S1 C6 H6B . . 109.9 ?
H6A C6 H6B . . 108.3 ?
C6 C7 S3 . . 111.6(3) ?
C6 C7 H7A . . 109.3 ?
S3 C7 H7A . . 109.3 ?
C6 C7 H7B . . 109.3 ?
S3 C7 H7B . . 109.3 ?
H7A C7 H7B . . 108.0 ?
C9 C8 S1 . . 108.0(3) ?
C9 C8 H8A . . 110.1 ?
S1 C8 H8A . . 110.1 ?
C9 C8 H8B . . 110.1 ?
S1 C8 H8B . . 110.1 ?
H8A C8 H8B . . 108.4 ?
C8 C9 S2 . . 111.9(3) ?
C8 C9 H9A . . 109.2 ?
S2 C9 H9A . . 109.2 ?
C8 C9 H9B . . 109.2 ?
S2 C9 H9B . . 109.2 ?
H9A C9 H9B . . 107.9 ?
C2S C1S C3S . 3_766 121.4(5) ?
C2S C1S H1S . . 119.3 ?
C3S C1S H1S 3_766 . 119.3 ?
C1S C2S C3S . . 119.9(5) ?
C1S C2S H2S . . 120.1 ?
C3S C2S H2S . . 120.1 ?
C2S C3S C1S . 3_766 118.7(5) ?
C2S C3S H3S . . 120.6 ?
C1S C3S H3S 3_766 . 120.6 ?

loop_
_geom_bond_atom_site_label_1
_geom_bond_atom_site_label_2
_geom_bond_site_symmetry_2
_geom_bond_distance
_geom_bond_publ_flag
Re1 N1 . 1.663(4) ?
Re1 C1 . 2.055(5) ?
Re1 S3 . 2.3548(13) ?
Re1 S2 . 2.3590(13) ?
Re1 S1 . 2.3907(13) ?
S1 C6 . 1.832(5) ?
S1 C8 . 1.839(5) ?
S2 C9 . 1.840(5) ?
S3 C7 . 1.849(5) ?
N8 C1 . 1.143(6) ?
N8 C2 . 1.474(6) ?
C2 C3 . 1.520(8) ?
C2 C4 . 1.535(7) ?
C2 C5 . 1.539(7) ?
C3 H3A . 0.96 ?
C3 H3B . 0.96 ?
C3 H3C . 0.96 ?
C4 H4A . 0.96 ?
C4 H4B . 0.96 ?
C4 H4C . 0.96 ?
C5 H5A . 0.96 ?
C5 H5B . 0.96 ?
C5 H5C . 0.96 ?
C6 C7 . 1.518(7) ?
C6 H6A . 0.97 ?
C6 H6B . 0.97 ?
C7 H7A . 0.97 ?
C7 H7B . 0.97 ?
C8 C9 . 1.522(7) ?
C8 H8A . 0.97 ?
C8 H8B . 0.97 ?
C9 H9A . 0.97 ?
C9 H9B . 0.97 ?
C1S C2S . 1.373(8) ?
C1S C3S 3_766 1.400(8) ?
C1S H1S . 0.93 ?
C2S C3S . 1.391(8) ?
C2S H2S . 0.93 ?
C3S H3S . 0.93 ?

loop_
_geom_torsion_atom_site_label_1
_geom_torsion_atom_site_label_2
_geom_torsion_atom_site_label_3
_geom_torsion_atom_site_label_4
_geom_torsion_site_symmetry_1
_geom_torsion_site_symmetry_2
_geom_torsion_site_symmetry_3
_geom_torsion_site_symmetry_4
_geom_torsion
_geom_torsion_publ_flag
C8 S1 C6 C7 . . . . 153.5(3) ?
Re1 S1 C6 C7 . . . . 42.5(3) ?
S1 C6 C7 S3 . . . . -55.0(4) ?
Re1 S3 C7 C6 . . . . 40.3(3) ?
C6 S1 C8 C9 . . . . -152.8(3) ?
Re1 S1 C8 C9 . . . . -42.0(3) ?
S1 C8 C9 S2 . . . . 55.5(4) ?
Re1 S2 C9 C8 . . . . -41.6(3) ?
C3S C1S C2S C3S 3_766 . . . -1.0(8) ?
C1S C2S C3S C1S . . . 3_766 0.9(8) ?
